data_4077891
loop_
_publ_author_name
'Coles, Martyn P.'
'Hitchcock, Peter B.'
'Lappert, Michael F.'
'Protchenko, Andrey V.'

_publ_section_title
;
 Syntheses and Structures of the Crystalline, Highly Crowded
 1,3-Bis(trimethylsilyl)cyclopentadienyls [MCp&#x2033;3] (M = Y, Er, Yb),
 [PbCp&#x2033;2], [{YCp&#x2033;2(\m-OH)}2],
 [(ScCp&#x2033;2)2(\m-\h2:\h2-C2H4)],
 [YbCp&#x2033;2Cl(\m-Cl)K(18-crown-6)], and [{KCp&#x2033;}\\infty ]
;
_journal_issue 7
_journal_name_full Organometallics
_journal_page_first 2682
_journal_paper_doi 10.1021/om2009364
_journal_volume 31
_journal_year 2012
_chemical_compound_source 'synthesis as described'
_chemical_formula_sum 'C11 H21 K Si2'
_chemical_formula_weight 248.56
_chemical_name_common '[K{C5H3(SiMe3)2}]'
_chemical_name_systematic
;
 ?
;
_space_group_IT_number 19
_symmetry_cell_setting orthorhombic
_symmetry_Int_Tables_number 19
_symmetry_space_group_name_Hall 'P 2ac 2ab'
_symmetry_space_group_name_H-M 'P 21 21 21'
_atom_sites_solution_hydrogens geom
_atom_sites_solution_primary direct
_atom_sites_solution_secondary difmap
_audit_conform_dict_location ftp://ftp.iucr.org/cifdics/cif_core_2.1beta5.dic
_audit_conform_dict_name cif_core.dic
_audit_conform_dict_version 2.1beta5
_audit_creation_date 1999-12-06T11:02:00-00:00
_audit_creation_method 'WinGX routine CIF_UPDATE'
_cell_angle_alpha 90
_cell_angle_beta 90
_cell_angle_gamma 90
_cell_formula_units_Z 8
_cell_length_a 11.4794(5)
_cell_length_b 12.5636(5)
_cell_length_c 21.2707(9)
_cell_measurement_reflns_used 25692
_cell_measurement_temperature 173(2)
_cell_measurement_theta_max 25.028
_cell_measurement_theta_min 4.246
_cell_measurement_wavelength 0.71073
_cell_volume 3067.7(2)
_computing_cell_refinement 'HKL Scalepack (Otwinowski & Minor 1997)'
_computing_data_reduction 'HKL Denzo and Scalepack (Otwinowski & Minor 1997)'
_computing_molecular_graphics 'Ortep-3 for Windows (Farrugia, 1997)'
_computing_publication_material 'WinGX publication routines (Farrugia, 1999)'
_computing_structure_refinement 'SHELXL-97 (Sheldrick, 1997)'
_computing_structure_solution 'SHELXS-97 (Sheldrick, 1997)'
_diffrn_ambient_temperature 173(2)
_diffrn_measured_fraction_theta_full 0.978
_diffrn_measured_fraction_theta_max 0.978
_diffrn_measurement_device KappaCCD
_diffrn_measurement_method CCD
_diffrn_radiation_monochromator graphite
_diffrn_radiation_probe x-ray
_diffrn_radiation_type MoK\a
_diffrn_radiation_wavelength 0.71073
_diffrn_reflns_av_R_equivalents 0.0347
_diffrn_reflns_av_sigmaI/netI 0.0467
_diffrn_reflns_limit_h_max 10
_diffrn_reflns_limit_h_min -13
_diffrn_reflns_limit_k_max 14
_diffrn_reflns_limit_k_min -11
_diffrn_reflns_limit_l_max 25
_diffrn_reflns_limit_l_min -24
_diffrn_reflns_number 10587
_diffrn_reflns_theta_full 25.02
_diffrn_reflns_theta_max 25.02
_diffrn_reflns_theta_min 4.33
_exptl_absorpt_coefficient_mu 0.472
_exptl_absorpt_correction_T_max 0.9692
_exptl_absorpt_correction_T_min 0.8862
_exptl_absorpt_correction_type multi-scan
_exptl_absorpt_process_details
;
        [c.f. r.h. blessing, acta cryst. (1995), a51, 33-38]
;
_exptl_crystal_colour colourless
_exptl_crystal_density_diffrn 1.076
_exptl_crystal_density_method 'not measured'
_exptl_crystal_description prism
_exptl_crystal_F_000 1072
_exptl_crystal_size_max 0.2
_exptl_crystal_size_mid 0.2
_exptl_crystal_size_min 0.1
_refine_diff_density_max 0.268
_refine_diff_density_min -0.2
_refine_diff_density_rms 0.04
_refine_ls_abs_structure_details 'Flack H D (1983), Acta Cryst. A39, 876-881'
_refine_ls_abs_structure_Flack 0.18(5)
_refine_ls_extinction_method none
_refine_ls_goodness_of_fit_ref 0.773
_refine_ls_hydrogen_treatment constr
_refine_ls_matrix_type full
_refine_ls_number_parameters 254
_refine_ls_number_reflns 5303
_refine_ls_number_restraints 0
_refine_ls_restrained_S_all 0.773
_refine_ls_R_factor_all 0.0424
_refine_ls_R_factor_gt 0.0375
_refine_ls_shift/su_max 0
_refine_ls_shift/su_mean 0
_refine_ls_structure_factor_coef Fsqd
_refine_ls_weighting_details 'calc w=1/[\s^2^(Fo^2^)+(0.0986P)^2^+2.1987P] where P=(Fo^2^+2Fc^2^)/3'
_refine_ls_weighting_scheme calc
_refine_ls_wR_factor_gt 0.1105
_refine_ls_wR_factor_ref 0.1168
_reflns_number_gt 4882
_reflns_number_total 5303
_reflns_threshold_expression >2sigma(I)
_cod_data_source_file om2009364_si_001.cif
_cod_data_source_block (8)-dec699
_cod_original_sg_symbol_H-M P2(1)2(1)2(1)
_cod_database_code 4077891

loop_
_symmetry_equiv_pos_as_xyz
'x, y, z'
'-x+1/2, -y, z+1/2'
'x+1/2, -y+1/2, -z'
'-x, y+1/2, -z+1/2'

loop_
_atom_site_label
_atom_site_type_symbol
_atom_site_fract_x
_atom_site_fract_y
_atom_site_fract_z
_atom_site_U_iso_or_equiv
_atom_site_adp_type
_atom_site_occupancy
_atom_site_symmetry_multiplicity
_atom_site_calc_flag
_atom_site_refinement_flags
_atom_site_disorder_assembly
_atom_site_disorder_group
K1 K 0.17440(7) 0.44808(7) 0.37644(3) 0.0505(2) Uani 1 1 d . . .
K2 K 0.19837(7) 0.42680(6) 0.11738(3) 0.04561(19) Uani 1 1 d . . .
Si1 Si 0.19233(8) 0.74692(7) 0.47289(4) 0.0361(2) Uani 1 1 d . A 1
Si2 Si 0.40700(8) 0.32558(7) 0.49531(4) 0.0404(2) Uani 1 1 d . B 1
Si3 Si -0.07802(7) 0.48717(6) 0.24720(4) 0.03136(18) Uani 1 1 d . C 1
Si4 Si 0.42986(7) 0.53207(7) 0.24368(4) 0.0386(2) Uani 1 1 d . C 1
C1 C 0.2138(3) 0.6023(2) 0.48464(13) 0.0334(6) Uani 1 1 d . . 1
C2 C 0.3188(3) 0.5436(2) 0.47850(12) 0.0333(6) Uani 1 1 d . . 1
H2 H 0.3901 0.5714 0.4628 0.04 Uiso 1 1 calc R . 1
C3 C 0.3022(3) 0.4372(2) 0.49919(13) 0.0344(6) Uani 1 1 d . . 1
C4 C 0.1829(3) 0.4315(2) 0.51846(13) 0.0363(6) Uani 1 1 d . . 1
H4 H 0.1455 0.3699 0.5348 0.044 Uiso 1 1 calc R . 1
C5 C 0.1302(3) 0.5294(3) 0.50966(13) 0.0361(6) Uani 1 1 d . . 1
H5 H 0.0511 0.5456 0.5188 0.043 Uiso 1 1 calc R . 1
C6 C 0.3142(3) 0.8041(3) 0.4259(2) 0.0627(11) Uani 1 1 d . A 1
H6A H 0.3014 0.8806 0.42 0.094 Uiso 1 1 calc R A 1
H6B H 0.3173 0.769 0.3848 0.094 Uiso 1 1 calc R A 1
H6C H 0.3879 0.7927 0.4481 0.094 Uiso 1 1 calc R A 1
C7 C 0.1856(4) 0.8153(3) 0.55161(18) 0.0634(11) Uani 1 1 d . A 1
H7A H 0.174 0.8919 0.5454 0.095 Uiso 1 1 calc R A 1
H7B H 0.2588 0.8034 0.5743 0.095 Uiso 1 1 calc R A 1
H7C H 0.1206 0.7863 0.5761 0.095 Uiso 1 1 calc R A 1
C8 C 0.0528(3) 0.7783(3) 0.43179(18) 0.0500(9) Uani 1 1 d . A 1
H8A H 0.0455 0.8556 0.4268 0.075 Uiso 1 1 calc R A 1
H8B H -0.0128 0.7515 0.4567 0.075 Uiso 1 1 calc R A 1
H8C H 0.0525 0.7443 0.3903 0.075 Uiso 1 1 calc R A 1
C9 C 0.5592(3) 0.3784(3) 0.48780(19) 0.0547(9) Uani 1 1 d . B 1
H9A H 0.6141 0.3188 0.4857 0.082 Uiso 1 1 calc R B 1
H9B H 0.5775 0.4227 0.5244 0.082 Uiso 1 1 calc R B 1
H9C H 0.5654 0.4212 0.4494 0.082 Uiso 1 1 calc R B 1
C10 C 0.3977(4) 0.2396(3) 0.5676(2) 0.0672(11) Uani 1 1 d . B 1
H10A H 0.454 0.1813 0.5643 0.101 Uiso 1 1 calc R B 1
H10B H 0.3189 0.2103 0.5713 0.101 Uiso 1 1 calc R B 1
H10C H 0.4154 0.2826 0.6049 0.101 Uiso 1 1 calc R B 1
C11 C 0.3751(4) 0.2378(3) 0.4262(2) 0.0606(10) Uani 1 1 d . B 1
H11A H 0.4316 0.1793 0.4249 0.091 Uiso 1 1 calc R B 1
H11B H 0.3808 0.2795 0.3874 0.091 Uiso 1 1 calc R B 1
H11C H 0.2963 0.2086 0.4301 0.091 Uiso 1 1 calc R B 1
C12 C 0.0793(2) 0.4563(2) 0.24519(12) 0.0300(5) Uani 1 1 d . C 1
C13 C 0.1742(2) 0.5292(2) 0.24407(13) 0.0321(6) Uani 1 1 d . C 1
H13 H 0.1664 0.6044 0.2419 0.039 Uiso 1 1 calc R C 1
C14 C 0.2814(2) 0.4746(2) 0.24657(13) 0.0333(6) Uani 1 1 d . C 1
C15 C 0.2521(3) 0.3644(2) 0.24969(15) 0.0361(6) Uani 1 1 d . C 1
H15 H 0.3062 0.3073 0.2521 0.043 Uiso 1 1 calc R C 1
C16 C 0.1310(3) 0.3541(2) 0.24856(14) 0.0346(6) Uani 1 1 d . C 1
H16 H 0.0897 0.2886 0.2498 0.041 Uiso 1 1 calc R C 1
C17 C -0.1138(3) 0.5657(3) 0.31993(17) 0.0510(8) Uani 1 1 d . C 1
H17A H -0.1973 0.5819 0.3205 0.077 Uiso 1 1 calc R C 1
H17B H -0.0693 0.6322 0.3199 0.077 Uiso 1 1 calc R C 1
H17C H -0.0935 0.5239 0.3573 0.077 Uiso 1 1 calc R C 1
C18 C -0.1648(3) 0.3616(3) 0.24854(18) 0.0479(8) Uani 1 1 d . C 1
H18A H -0.248 0.3789 0.2496 0.072 Uiso 1 1 calc R C 1
H18B H -0.1443 0.3202 0.286 0.072 Uiso 1 1 calc R C 1
H18C H -0.1476 0.3198 0.2108 0.072 Uiso 1 1 calc R C 1
C19 C -0.1221(3) 0.5672(3) 0.17718(17) 0.0512(8) Uani 1 1 d . C 1
H19A H -0.2057 0.5826 0.1794 0.077 Uiso 1 1 calc R C 1
H19B H -0.1055 0.5269 0.1388 0.077 Uiso 1 1 calc R C 1
H19C H -0.0783 0.6341 0.1766 0.077 Uiso 1 1 calc R C 1
C20 C 0.5151(3) 0.4701(3) 0.17914(17) 0.0516(8) Uani 1 1 d . C 1
H20A H 0.5934 0.5011 0.1781 0.077 Uiso 1 1 calc R C 1
H20B H 0.476 0.4833 0.1389 0.077 Uiso 1 1 calc R C 1
H20C H 0.5208 0.3932 0.1863 0.077 Uiso 1 1 calc R C 1
C21 C 0.5113(3) 0.5046(5) 0.31829(19) 0.0788(15) Uani 1 1 d . C 1
H21A H 0.5894 0.5356 0.3156 0.118 Uiso 1 1 calc R C 1
H21B H 0.5175 0.4275 0.3245 0.118 Uiso 1 1 calc R C 1
H21C H 0.4694 0.5363 0.3538 0.118 Uiso 1 1 calc R C 1
C22 C 0.4212(4) 0.6778(3) 0.2285(3) 0.0815(16) Uani 1 1 d . C 1
H22A H 0.5 0.7077 0.227 0.122 Uiso 1 1 calc R C 1
H22B H 0.377 0.7121 0.2624 0.122 Uiso 1 1 calc R C 1
H22C H 0.382 0.6903 0.1883 0.122 Uiso 1 1 calc R C 1

loop_
_atom_site_aniso_label
_atom_site_aniso_U_11
_atom_site_aniso_U_22
_atom_site_aniso_U_33
_atom_site_aniso_U_23
_atom_site_aniso_U_13
_atom_site_aniso_U_12
K1 0.0539(4) 0.0719(5) 0.0257(3) -0.0076(3) -0.0049(3) -0.0022(4)
K2 0.0548(4) 0.0597(4) 0.0224(3) -0.0001(3) 0.0022(3) -0.0033(3)
Si1 0.0375(4) 0.0387(4) 0.0320(4) 0.0015(3) -0.0037(3) 0.0003(4)
Si2 0.0439(5) 0.0390(4) 0.0385(5) -0.0011(4) -0.0039(4) 0.0035(4)
Si3 0.0310(4) 0.0344(4) 0.0287(4) -0.0016(3) -0.0002(3) -0.0029(3)
Si4 0.0298(4) 0.0488(5) 0.0370(4) -0.0108(4) 0.0027(3) -0.0016(3)
C1 0.0376(15) 0.0405(15) 0.0222(13) -0.0021(11) 0.0014(11) 0.0005(13)
C2 0.0352(14) 0.0435(16) 0.0212(12) -0.0015(12) 0.0001(11) -0.0043(13)
C3 0.0389(15) 0.0381(15) 0.0262(13) -0.0039(12) -0.0010(12) 0.0029(13)
C4 0.0422(15) 0.0377(15) 0.0290(14) -0.0004(12) 0.0007(12) -0.0089(14)
C5 0.0369(15) 0.0458(16) 0.0255(14) -0.0006(13) 0.0021(12) -0.0018(13)
C6 0.050(2) 0.065(2) 0.073(3) 0.027(2) 0.0019(19) -0.0069(19)
C7 0.083(3) 0.054(2) 0.052(2) -0.0172(18) -0.015(2) 0.013(2)
C8 0.046(2) 0.056(2) 0.048(2) 0.0097(16) -0.0057(15) 0.0036(16)
C9 0.0441(19) 0.054(2) 0.066(2) 0.0005(18) -0.0015(17) 0.0050(16)
C10 0.079(3) 0.059(2) 0.064(3) 0.024(2) -0.015(2) -0.003(2)
C11 0.062(2) 0.056(2) 0.064(2) -0.0240(19) -0.0059(19) 0.0091(19)
C12 0.0359(14) 0.0349(14) 0.0194(12) -0.0012(11) -0.0008(11) -0.0018(11)
C13 0.0351(14) 0.0323(13) 0.0290(14) -0.0037(12) 0.0018(12) -0.0007(11)
C14 0.0352(14) 0.0396(15) 0.0252(13) -0.0047(12) -0.0005(11) -0.0014(11)
C15 0.0384(15) 0.0377(15) 0.0322(15) -0.0012(13) -0.0019(13) 0.0083(12)
C16 0.0470(16) 0.0293(13) 0.0273(14) -0.0008(12) -0.0021(14) -0.0030(11)
C17 0.0492(19) 0.059(2) 0.0450(19) -0.0122(17) 0.0075(15) 0.0057(17)
C18 0.0421(17) 0.0474(17) 0.054(2) 0.0015(17) -0.0025(16) -0.0125(13)
C19 0.0514(19) 0.054(2) 0.0482(19) 0.0113(17) -0.0055(16) 0.0038(17)
C20 0.0421(17) 0.068(2) 0.0445(19) -0.0052(18) 0.0078(15) 0.0061(17)
C21 0.0429(19) 0.153(5) 0.041(2) -0.017(2) -0.0070(16) -0.013(2)
C22 0.048(2) 0.045(2) 0.152(5) -0.011(3) 0.024(3) -0.0097(18)

loop_
_atom_type_symbol
_atom_type_description
_atom_type_scat_dispersion_real
_atom_type_scat_dispersion_imag
_atom_type_scat_source
C C 0.0033 0.0016 'International Tables Vol C Tables 4.2.6.8 and 6.1.1.4'
H H 0 0 'International Tables Vol C Tables 4.2.6.8 and 6.1.1.4'
K K 0.2009 0.2494 'International Tables Vol C Tables 4.2.6.8 and 6.1.1.4'
Si Si 0.0817 0.0704 'International Tables Vol C Tables 4.2.6.8 and 6.1.1.4'

loop_
_geom_angle_atom_site_label_1
_geom_angle_atom_site_label_2
_geom_angle_atom_site_label_3
_geom_angle
_geom_angle_site_symmetry_1
_geom_angle_site_symmetry_3
C2 K1 C13 123.22(8) . .
C2 K1 C3 27.46(8) . .
C13 K1 C3 146.59(8) . .
C2 K1 C12 149.98(8) . .
C13 K1 C12 27.49(7) . .
C3 K1 C12 172.01(8) . .
C2 K1 C16 155.26(8) . .
C13 K1 C16 44.18(8) . .
C3 K1 C16 148.32(8) . .
C12 K1 C16 27.27(8) . .
C2 K1 C15 128.58(8) . .
C13 K1 C15 44.04(8) . .
C3 K1 C15 127.97(8) . .
C12 K1 C15 44.81(8) . .
C16 K1 C15 26.76(8) . .
C2 K1 C4 44.30(8) . .
C13 K1 C4 163.95(8) . .
C3 K1 C4 27.48(8) . .
C12 K1 C4 160.40(8) . .
C16 K1 C4 151.68(8) . .
C15 K1 C4 148.70(9) . .
C2 K1 C14 113.11(8) . .
C13 K1 C14 26.99(7) . .
C3 K1 C14 126.76(8) . .
C12 K1 C14 45.40(8) . .
C16 K1 C14 44.63(8) . .
C15 K1 C14 27.18(8) . .
C4 K1 C14 154.19(8) . .
C2 K1 C1 27.23(8) . .
C13 K1 C1 119.65(8) . .
C3 K1 C1 45.38(8) . .
C12 K1 C1 137.42(8) . .
C16 K1 C1 163.55(8) . .
C15 K1 C1 148.29(8) . .
C4 K1 C1 44.34(8) . .
C14 K1 C1 123.86(8) . .
C2 K1 C5 44.18(8) . .
C13 K1 C5 139.32(8) . .
C3 K1 C5 44.66(8) . .
C12 K1 C5 142.32(8) . .
C16 K1 C5 160.56(9) . .
C15 K1 C5 172.29(9) . .
C4 K1 C5 26.28(8) . .
C14 K1 C5 150.81(8) . .
C1 K1 C5 27.12(8) . .
C14 K2 C2 155.79(8) . 2_564
C14 K2 C15 27.70(8) . .
C2 K2 C15 168.38(8) 2_564 .
C14 K2 C13 27.30(8) . .
C2 K2 C13 146.10(9) 2_564 .
C15 K2 C13 44.33(8) . .
C14 K2 C1 141.49(8) . 2_564
C2 K2 C1 27.35(8) 2_564 2_564
C15 K2 C1 141.29(8) . 2_564
C13 K2 C1 157.35(8) . 2_564
C14 K2 C16 44.94(8) . .
C2 K2 C16 158.51(8) 2_564 .
C15 K2 C16 26.81(8) . .
C13 K2 C16 43.92(8) . .
C1 K2 C16 155.18(8) 2_564 .
C14 K2 C3 130.71(9) . 2_564
C2 K2 C3 27.25(8) 2_564 2_564
C15 K2 C3 158.05(9) . 2_564
C13 K2 C3 120.12(8) . 2_564
C1 K2 C3 45.23(8) 2_564 2_564
C16 K2 C3 158.22(8) . 2_564
C14 K2 C12 45.42(8) . .
C2 K2 C12 146.45(8) 2_564 .
C15 K2 C12 44.60(8) . .
C13 K2 C12 27.13(7) . .
C1 K2 C12 173.00(8) 2_564 .
C16 K2 C12 26.84(7) . .
C3 K2 C12 131.65(8) 2_564 .
C14 K2 C5 116.66(8) . 2_564
C2 K2 C5 44.05(8) 2_564 2_564
C15 K2 C5 128.16(8) . 2_564
C13 K2 C5 130.77(8) . 2_564
C1 K2 C5 27.14(8) 2_564 2_564
C16 K2 C5 154.56(8) . 2_564
C3 K2 C5 44.23(8) 2_564 2_564
C12 K2 C5 157.84(8) . 2_564
C14 K2 C4 111.95(8) . 2_564
C2 K2 C4 43.92(8) 2_564 2_564
C15 K2 C4 134.85(8) . 2_564
C13 K2 C4 114.06(8) . 2_564
C1 K2 C4 44.15(8) 2_564 2_564
C16 K2 C4 156.35(8) . 2_564
C3 K2 C4 27.08(8) 2_564 2_564
C12 K2 C4 137.28(8) . 2_564
C5 K2 C4 26.02(8) 2_564 2_564
C1 Si1 C6 110.54(17) . .
C1 Si1 C8 112.65(15) . .
C6 Si1 C8 108.14(17) . .
C1 Si1 C7 109.47(16) . .
C6 Si1 C7 109.4(2) . .
C8 Si1 C7 106.56(18) . .
C3 Si2 C11 110.75(16) . .
C3 Si2 C9 109.98(16) . .
C11 Si2 C9 108.85(19) . .
C3 Si2 C10 111.20(18) . .
C11 Si2 C10 107.0(2) . .
C9 Si2 C10 109.0(2) . .
C12 Si3 C18 110.14(14) . .
C12 Si3 C19 111.08(14) . .
C18 Si3 C19 108.84(17) . .
C12 Si3 C17 110.07(14) . .
C18 Si3 C17 108.32(17) . .
C19 Si3 C17 108.34(17) . .
C14 Si4 C20 110.25(15) . .
C14 Si4 C22 109.86(16) . .
C20 Si4 C22 108.2(2) . .
C14 Si4 C21 111.05(18) . .
C20 Si4 C21 106.63(19) . .
C22 Si4 C21 110.7(3) . .
C2 C1 C5 105.7(3) . .
C2 C1 Si1 127.7(2) . .
C5 C1 Si1 126.1(2) . .
C2 C1 K2 74.90(16) . 2_565
C5 C1 K2 78.37(16) . 2_565
Si1 C1 K2 106.84(12) . 2_565
C2 C1 K1 74.07(16) . .
C5 C1 K1 76.92(17) . .
Si1 C1 K1 120.22(13) . .
K2 C1 K1 132.81(11) 2_565 .
C1 C2 C3 110.3(3) . .
C1 C2 K1 78.70(16) . .
C3 C2 K1 76.84(16) . .
C1 C2 K2 77.75(16) . 2_565
C3 C2 K2 78.57(15) . 2_565
K1 C2 K2 137.20(10) . 2_565
C2 C3 C4 105.3(3) . .
C2 C3 Si2 127.8(2) . .
C4 C3 Si2 126.7(2) . .
C2 C3 K1 75.69(16) . .
C4 C3 K1 77.48(16) . .
Si2 C3 K1 108.31(12) . .
C2 C3 K2 74.18(15) . 2_565
C4 C3 K2 77.83(16) . 2_565
Si2 C3 K2 117.68(13) . 2_565
K1 C3 K2 133.91(10) . 2_565
C5 C4 C3 109.6(3) . .
C5 C4 K1 77.88(16) . .
C3 C4 K1 75.04(16) . .
C5 C4 K2 76.80(17) . 2_565
C3 C4 K2 75.09(16) . 2_565
K1 C4 K2 131.05(10) . 2_565
C4 C5 C1 109.1(3) . .
C4 C5 K1 75.84(17) . .
C1 C5 K1 75.96(16) . .
C4 C5 K2 77.18(17) . 2_565
C1 C5 K2 74.49(16) . 2_565
K1 C5 K2 130.22(11) . 2_565
C16 C12 C13 105.2(2) . .
C16 C12 Si3 126.8(2) . .
C13 C12 Si3 127.8(2) . .
C16 C12 K1 76.65(16) . .
C13 C12 K1 76.05(15) . .
Si3 C12 K1 109.97(11) . .
C16 C12 K2 75.43(16) . .
C13 C12 K2 73.82(15) . .
Si3 C12 K2 118.81(12) . .
K1 C12 K2 131.21(10) . .
C14 C13 C12 110.8(2) . .
C14 C13 K1 78.37(17) . .
C12 C13 K1 76.46(15) . .
C14 C13 K2 75.21(16) . .
C12 C13 K2 79.04(15) . .
K1 C13 K2 134.35(10) . .
C13 C14 C15 105.6(2) . .
C13 C14 Si4 127.8(2) . .
C15 C14 Si4 126.6(2) . .
C13 C14 K2 77.49(16) . .
C15 C14 K2 76.78(17) . .
Si4 C14 K2 110.08(12) . .
C13 C14 K1 74.65(16) . .
C15 C14 K1 75.90(18) . .
Si4 C14 K1 116.39(12) . .
K2 C14 K1 133.54(10) . .
C16 C15 C14 108.9(2) . .
C16 C15 K2 78.60(19) . .
C14 C15 K2 75.52(18) . .
C16 C15 K1 75.77(19) . .
C14 C15 K1 76.92(17) . .
K2 C15 K1 133.40(10) . .
C15 C16 C12 109.5(2) . .
C15 C16 K1 77.46(19) . .
C12 C16 K1 76.07(16) . .
C15 C16 K2 74.59(19) . .
C12 C16 K2 77.73(16) . .
K1 C16 K2 132.14(10) . .

loop_
_geom_bond_atom_site_label_1
_geom_bond_atom_site_label_2
_geom_bond_distance
_geom_bond_site_symmetry_2
K1 C2 2.983(3) .
K1 C13 2.994(3) .
K1 C3 2.998(3) .
K1 C12 3.000(3) .
K1 C16 3.007(3) .
K1 C15 3.028(3) .
K1 C4 3.030(3) .
K1 C14 3.041(3) .
K1 C1 3.043(3) .
K1 C5 3.055(3) .
K2 C14 2.970(3) .
K2 C2 2.984(3) 2_564
K2 C15 2.986(3) .
K2 C13 2.999(3) .
K2 C1 3.020(3) 2_564
K2 C16 3.036(3) .
K2 C3 3.040(3) 2_564
K2 C12 3.065(3) .
K2 C5 3.070(3) 2_564
K2 C4 3.075(3) 2_564
Si1 C1 1.850(3) .
Si1 C6 1.864(4) .
Si1 C8 1.867(3) .
Si1 C7 1.884(4) .
Si2 C3 1.849(3) .
Si2 C11 1.875(4) .
Si2 C9 1.875(4) .
Si2 C10 1.883(4) .
Si3 C12 1.847(3) .
Si3 C18 1.866(3) .
Si3 C19 1.867(3) .
Si3 C17 1.880(3) .
Si4 C14 1.852(3) .
Si4 C20 1.857(3) .
Si4 C22 1.861(4) .
Si4 C21 1.874(4) .
C1 C2 1.420(4) .
C1 C5 1.430(4) .
C1 K2 3.020(3) 2_565
C2 C3 1.420(4) .
C2 K2 2.984(3) 2_565
C3 C4 1.432(4) .
C3 K2 3.040(3) 2_565
C4 C5 1.383(4) .
C4 K2 3.075(3) 2_565
C5 K2 3.070(3) 2_565
C12 C16 1.416(4) .
C12 C13 1.424(4) .
C13 C14 1.409(4) .
C14 C15 1.426(4) .
C15 C16 1.397(4) .
